data_2312291
loop_
_publ_author_name
'Khouchen, Malak'
'Klar, Paul Benjamin'
'Chintakindi, Hrushikesh'
'Suresh, Ashwin'
'Palatinus, Lukas'

_publ_section_title
;
 Optimal estimated standard uncertainties of reflection intensities for
 kinematical refinement from 3D electron diffraction data
;
_journal_coeditor_code PL5027
_journal_issue 5
_journal_name_full 'Acta Crystallographica Section A Foundations and Advances'
_journal_page_first 427
_journal_page_last 439
_journal_paper_doi 10.1107/S2053273323005053
_journal_volume 79
_journal_year 2023
_chemical_absolute_configuration rm
_chemical_formula_sum 'C3 H7 N O2'
_chemical_formula_weight 89.1
_chemical_name_common DL-alanine
_chemical_name_systematic DL-alanine
_space_group_IT_number 19
_space_group_name_Hall 'P 2ac 2ab'
_space_group_name_H-M_alt 'P 21 21 21'
_symmetry_cell_setting orthorhombic
_symmetry_Int_Tables_number 19
_symmetry_space_group_name_Hall 'P 2ac 2ab'
_symmetry_space_group_name_H-M 'P 21 21 21'
_cell_angle_alpha 90
_cell_angle_beta 90
_cell_angle_gamma 90
_cell_formula_units_Z 4
_cell_length_a 5.7733(11)
_cell_length_b 5.9524(12)
_cell_length_c 12.2465(2)
_cell_measurement_reflns_used 3422
_cell_measurement_temperature 100
_cell_measurement_theta_max 1.44
_cell_measurement_theta_min 0.12
_cell_volume 420.85(12)
_computing_cell_refinement PETS2
_computing_data_collection 'self-written scripts, OLYMPUS iTEM'
_computing_data_reduction PETS2
_computing_molecular_graphics 'VESTA 3'
_computing_structure_refinement Jana2020
_computing_structure_solution superflip
_diffrn_ambient_temperature 100
_diffrn_detector ASI
_diffrn_measured_fraction_theta_full 0.84
_diffrn_measured_fraction_theta_max 0.55
_diffrn_measurement_device 'TEM FEI Tecnai G2 20'
_diffrn_measurement_method 'continuous-rotation 3D ED'
_diffrn_measurement_specimen_support 'holey carbon grid'
_diffrn_radiation_probe electron
_diffrn_radiation_source 'Lab6 cathode'
_diffrn_radiation_type 'electrons 200 keV'
_diffrn_radiation_wavelength 0.0251
_diffrn_reflns_av_R_equivalents 0.111
_diffrn_reflns_limit_h_max 11
_diffrn_reflns_limit_h_min -11
_diffrn_reflns_limit_k_max 9
_diffrn_reflns_limit_k_min -9
_diffrn_reflns_limit_l_max 22
_diffrn_reflns_limit_l_min -24
_diffrn_reflns_number 3422
_diffrn_reflns_theta_full 1.09
_diffrn_reflns_theta_max 1.44
_diffrn_reflns_theta_min 0.12
_exptl_crystal_density_diffrn 1.4061
_exptl_crystal_description 'irregular shape'
_exptl_crystal_F_000 69.628
_refine_diff_density_max 0.15
_refine_diff_density_min -0.17
_refine_ls_extinction_coef 32(5)
_refine_ls_extinction_expression Fc^*^=kFc[1+0.001xFc^2^\l^3^/sin(2\q)]^-1/4^
_refine_ls_extinction_method 'SHELXL-2017/1 (Sheldrick, 2015)'
_refine_ls_goodness_of_fit_gt 9.1441
_refine_ls_goodness_of_fit_ref 8.7578
_refine_ls_hydrogen_treatment constr
_refine_ls_number_constraints 63
_refine_ls_number_parameters 56
_refine_ls_number_reflns 1127
_refine_ls_number_restraints 0
_refine_ls_R_factor_all 0.1482
_refine_ls_R_factor_gt 0.1428
_refine_ls_shift/su_max 0.0044
_refine_ls_shift/su_mean 0.0011
_refine_ls_structure_factor_coef Fsqd
_refine_ls_weighting_details 'calc w=1/[\s^2^(Fo^2^)+(0.02P)^2^+0.0000P] where P=(Fo^2^+2Fc^2^)/3'
_refine_ls_weighting_scheme sigma
_refine_ls_wR_factor_gt 0.3477
_refine_ls_wR_factor_ref 0.3480
_reflns_number_gt 1036
_reflns_number_total 1127
_reflns_threshold_expression I>3\s(I)
_cod_data_source_file pl5027.cif
_cod_data_source_block L-alanine_model0
_cod_original_cell_volume 420.85(14)
_cod_original_sg_symbol_Hall 'P 2xab;2ybc;2zac'
_cod_database_code 2312291

loop_
_space_group_symop_id
_space_group_symop_operation_xyz
1 x,y,z
2 -x+1/2,-y,z+1/2
3 -x,y+1/2,-z+1/2
4 x+1/2,-y+1/2,-z

loop_
_atom_site_label
_atom_site_type_symbol
_atom_site_fract_x
_atom_site_fract_y
_atom_site_fract_z
_atom_site_adp_type
_atom_site_U_iso_or_equiv
_atom_site_site_symmetry_multiplicity
_atom_site_occupancy
_atom_site_calc_flag
_atom_site_refinement_flags
_atom_site_disorder_assembly
_atom_site_disorder_group
O1 O -0.1255(7) 0.7271(11) 0.4154(4) Uani 0.0194(16) 4 1 d . . .
O2 O -0.2617(6) 0.4455(10) 0.3150(3) Uani 0.0152(13) 4 1 d . . .
C1 C -0.1013(7) 0.5560(13) 0.3592(4) Uani 0.0135(16) 4 1 d . . .
C2 C 0.1919(8) 0.2676(13) 0.4089(4) Uani 0.0198(18) 4 1 d . . .
N1 N 0.3149(7) 0.6537(10) 0.3625(4) Uani 0.0160(15) 4 1 d . . .
C3 C 0.1452(7) 0.4687(12) 0.3388(4) Uani 0.0147(16) 4 1 d . . .
H1c3 H 0.163048 0.41892 0.256099 Uani 0.0176 4 1 d . . .
H1c2 H 0.364038 0.211791 0.395918 Uani 0.0237 4 1 d . . .
H2c2 H 0.074678 0.137288 0.38825 Uani 0.0237 4 1 d . . .
H3c2 H 0.169956 0.311443 0.492151 Uani 0.0237 4 1 d . . .
H1n1 H 0.287175 0.782907 0.310606 Uani 0.0192 4 1 d . . .
H2n1 H 0.293629 0.707121 0.440112 Uani 0.0192 4 1 d . . .
H3n1 H 0.477885 0.595588 0.352624 Uani 0.0192 4 1 d . . .

loop_
_atom_site_aniso_label
_atom_site_aniso_type_symbol
_atom_site_aniso_U_11
_atom_site_aniso_U_22
_atom_site_aniso_U_33
_atom_site_aniso_U_12
_atom_site_aniso_U_13
_atom_site_aniso_U_23
O1 O 0.0124(14) 0.024(4) 0.022(2) 0.000(2) 0.0009(15) -0.0048(19)
O2 O 0.0063(11) 0.015(3) 0.025(2) -0.0004(17) 0.0005(13) -0.0057(17)
C1 C 0.0075(16) 0.018(4) 0.016(2) -0.002(2) -0.0013(17) 0.001(2)
C2 C 0.0148(18) 0.023(5) 0.022(2) -0.000(2) -0.0012(19) -0.006(2)
N1 N 0.0110(14) 0.016(4) 0.021(2) -0.0004(18) 0.0007(17) 0.0042(17)
C3 C 0.0081(15) 0.021(4) 0.015(2) 0.002(2) -0.0008(16) -0.005(2)
H1c3 H 0.009755 0.025538 0.017559 0.002616 -0.000991 -0.006428
H1c2 H 0.017793 0.027562 0.025892 -0.000333 -0.001488 -0.007715
H2c2 H 0.017793 0.027562 0.025892 -0.000333 -0.001488 -0.007715
H3c2 H 0.017793 0.027562 0.025892 -0.000333 -0.001488 -0.007715
H1n1 H 0.013253 0.018834 0.02561 -0.000436 0.000876 0.005039
H2n1 H 0.013253 0.018834 0.02561 -0.000436 0.000876 0.005039
H3n1 H 0.013253 0.018834 0.02561 -0.000436 0.000876 0.005039

loop_
_atom_type_symbol
_atom_type_scat_source
C International_Tables_Vol_C
H International_Tables_Vol_C
N International_Tables_Vol_C
O International_Tables_Vol_C

loop_
_geom_angle_atom_site_label_1
_geom_angle_atom_site_label_2
_geom_angle_atom_site_label_3
_geom_angle_site_symmetry_1
_geom_angle_site_symmetry_2
_geom_angle_site_symmetry_3
_geom_angle
O1 C1 O2 . . . 125.9(5)
O1 C1 C3 . . . 118.3(5)
O2 C1 C3 . . . 115.8(6)
C3 C2 H1c2 . . . 109.47
C3 C2 H2c2 . . . 109.47
C3 C2 H3c2 . . . 109.47
H1c2 C2 H2c2 . . . 109.47
H1c2 C2 H3c2 . . . 109.47
H2c2 C2 H3c2 . . . 109.47
C3 N1 H1n1 . . . 109.47
C3 N1 H2n1 . . . 109.47
C3 N1 H3n1 . . . 109.47
H1n1 N1 H2n1 . . . 109.47
H1n1 N1 H3n1 . . . 109.47
H2n1 N1 H3n1 . . . 109.47
C1 C3 C2 . . . 110.1(4)
C1 C3 N1 . . . 108.9(5)
C1 C3 H1c3 . . . 109.92
C2 C3 N1 . . . 111.0(4)
C2 C3 H1c3 . . . 107.85
N1 C3 H1c3 . . . 109.04

loop_
_geom_bond_atom_site_label_1
_geom_bond_atom_site_label_2
_geom_bond_site_symmetry_1
_geom_bond_site_symmetry_2
_geom_bond_distance
O1 C1 . . 1.237(9)
O2 C1 . . 1.258(7)
C1 C3 . . 1.535(6)
C2 C3 . . 1.498(9)
C2 H1c2 . . 1.06
C2 H2c2 . . 1.06
C2 H3c2 . . 1.06
N1 C3 . . 1.502(8)
N1 H1n1 . . 1.01
N1 H2n1 . . 1.01
N1 H3n1 . . 1.01
C3 H1c3 . . 1.06

loop_
_geom_hbond_atom_site_label_D
_geom_hbond_atom_site_label_H
_geom_hbond_atom_site_label_A
_geom_hbond_site_symmetry_D
_geom_hbond_site_symmetry_H
_geom_hbond_site_symmetry_A
_geom_hbond_distance_DH
_geom_hbond_distance_HA
_geom_hbond_distance_DA
_geom_hbond_angle_DHA
C3 H1c3 O1 . . 3_545 1.06 2.40 3.431(7) 163.75
N1 H1n1 O2 . . 3_555 1.01 1.82 2.799(7) 161.34
N1 H2n1 O1 . . 4_566 1.01 1.87 2.832(6) 157.77
N1 H3n1 O2 . . 1_655 1.01 1.81 2.802(6) 167.00
N1 H3n1 C1 . . 1_655 1.01 2.44 3.421(6) 162.95
